data_7100647
loop_
_publ_author_name
'Irishi N. N. Namboothiri'
'Mamta Dadwal'
'Renu Mohan'
'Dulal Panda'
'Shaik M. Mobin'

_publ_section_title
;
The Morita-Baylis-Hillman adducts of conjugated nitroalkenes with other
activated alkenes: synthesis and anticancer activity studies
;
_journal_name_full 'Chemical Communications'
_journal_paper_doi 10.1039/b512267h
_journal_year 2006
_chemical_formula_sum 'C12 H13 N O3'
_chemical_formula_weight 219.23
_space_group_IT_number 2
_symmetry_cell_setting triclinic
_symmetry_space_group_name_Hall '-P 1'
_symmetry_space_group_name_H-M 'P -1'
_cell_angle_alpha 106.198(7)
_cell_angle_beta 104.883(9)
_cell_angle_gamma 97.193(9)
_cell_formula_units_Z 2
_cell_length_a 7.2530(10)
_cell_length_b 7.9810(7)
_cell_length_c 10.7050(9)
_cell_measurement_temperature 293(2)
_cell_volume 562.02(10)
_diffrn_ambient_temperature 293(2)
_exptl_crystal_density_diffrn 1.295
_cod_depositor_comments
;
The following automatic conversions were performed:
'_symmetry_cell_setting' value 'Triclinic' changed to 'triclinic'
according to '/home/saulius/struct/CIF-dictionaries/cif_core.dic'
dictionary named 'cif_core.dic' version 2.4.1 from 2010-06-29.

Automatic conversion script
Id: cif_fix_enum 1527 2010-12-29 10:47:43Z saulius 
;
_cod_database_code 7100647

loop_
_symmetry_equiv_pos_as_xyz
'x, y, z'
'-x, -y, -z'

loop_
_atom_site_label
_atom_site_type_symbol
_atom_site_fract_x
_atom_site_fract_y
_atom_site_fract_z
_atom_site_U_iso_or_equiv
_atom_site_adp_type
_atom_site_occupancy
_atom_site_calc_flag
_atom_site_refinement_flags
_atom_site_disorder_assembly
_atom_site_disorder_group
O1 O 0.0711(3) 0.5555(3) 0.69263(19) 0.0771(6) Uani 1 d . . .
O2 O 0.2757(3) 0.6116(3) 0.89119(19) 0.0774(6) Uani 1 d . . .
O3 O 0.8410(3) 0.9954(2) 1.10224(17) 0.0741(6) Uani 1 d . . .
N1 N 0.2341(3) 0.6173(3) 0.7740(2) 0.0550(5) Uani 1 d . . .
C1 C 1.0206(3) 0.7704(3) 1.1117(2) 0.0580(6) Uani 1 d . . .
H1A H 1.0957 0.8536 1.1997 0.070 Uiso 1 calc R . .
H1B H 1.1026 0.7499 1.0538 0.070 Uiso 1 calc R . .
H1C H 0.9698 0.6598 1.1220 0.070 Uiso 1 calc R . .
C2 C 0.8570(3) 0.8445(3) 1.0496(2) 0.0464(5) Uani 1 d . . .
C3 C 0.7101(3) 0.7230(3) 0.9179(2) 0.0506(6) Uani 1 d . . .
H3A H 0.6417 0.6238 0.9355 0.061 Uiso 1 calc R . .
H3B H 0.7785 0.6747 0.8538 0.061 Uiso 1 calc R . .
C4 C 0.5615(3) 0.8175(3) 0.8532(2) 0.0476(6) Uani 1 d . . .
H4A H 0.5104 0.8824 0.9232 0.057 Uiso 1 calc R . .
H4B H 0.6295 0.9049 0.8242 0.057 Uiso 1 calc R . .
C5 C 0.3933(3) 0.7027(3) 0.7344(2) 0.0422(5) Uani 1 d . . .
C6 C 0.3606(3) 0.6707(3) 0.6010(2) 0.0434(5) Uani 1 d . . .
H6 H 0.2378 0.6032 0.5457 0.052 Uiso 1 calc R . .
C7 C 0.4903(3) 0.7266(3) 0.5292(2) 0.0414(5) Uani 1 d . . .
C8 C 0.6936(3) 0.7691(3) 0.5810(2) 0.0515(6) Uani 1 d . . .
H8 H 0.7542 0.7643 0.6674 0.062 Uiso 1 calc R . .
C9 C 0.8053(3) 0.8178(3) 0.5056(3) 0.0617(7) Uani 1 d . . .
H9 H 0.9407 0.8455 0.5414 0.074 Uiso 1 calc R . .
C10 C 0.7183(4) 0.8259(3) 0.3778(3) 0.0663(7) Uani 1 d . . .
H10 H 0.7943 0.8617 0.3281 0.080 Uiso 1 calc R . .
C11 C 0.5192(4) 0.7812(3) 0.3241(2) 0.0650(7) Uani 1 d . . .
H11 H 0.4599 0.7847 0.2371 0.078 Uiso 1 calc R . .
C12 C 0.4069(3) 0.7312(3) 0.3986(2) 0.0554(6) Uani 1 d . . .
H12 H 0.2718 0.6998 0.3605 0.066 Uiso 1 calc R . .

loop_
_atom_site_aniso_label
_atom_site_aniso_U_11
_atom_site_aniso_U_22
_atom_site_aniso_U_33
_atom_site_aniso_U_23
_atom_site_aniso_U_13
_atom_site_aniso_U_12
O1 0.0447(10) 0.0962(14) 0.0839(13) 0.0267(11) 0.0206(10) -0.0035(9)
O2 0.0802(13) 0.1000(15) 0.0654(12) 0.0385(11) 0.0355(10) 0.0121(11)
O3 0.0799(13) 0.0608(12) 0.0582(11) -0.0006(9) 0.0018(9) 0.0179(9)
N1 0.0511(13) 0.0579(13) 0.0607(13) 0.0189(10) 0.0262(11) 0.0102(10)
C1 0.0481(14) 0.0661(16) 0.0557(15) 0.0224(12) 0.0085(12) 0.0066(12)
C2 0.0489(13) 0.0524(14) 0.0394(12) 0.0158(10) 0.0167(10) 0.0065(11)
C3 0.0526(13) 0.0485(13) 0.0460(13) 0.0117(10) 0.0108(10) 0.0117(11)
C4 0.0523(13) 0.0432(13) 0.0435(12) 0.0090(10) 0.0138(10) 0.0099(10)
C5 0.0378(12) 0.0408(12) 0.0491(13) 0.0133(10) 0.0162(10) 0.0089(9)
C6 0.0359(11) 0.0438(12) 0.0461(13) 0.0121(10) 0.0091(10) 0.0056(9)
C7 0.0389(12) 0.0384(12) 0.0433(12) 0.0103(9) 0.0109(10) 0.0061(9)
C8 0.0429(13) 0.0599(15) 0.0486(13) 0.0159(11) 0.0123(11) 0.0072(11)
C9 0.0442(14) 0.0692(16) 0.0684(17) 0.0180(13) 0.0217(13) 0.0012(12)
C10 0.0750(18) 0.0663(17) 0.0678(17) 0.0248(13) 0.0386(15) 0.0085(14)
C11 0.0748(19) 0.0760(17) 0.0524(15) 0.0325(13) 0.0196(13) 0.0183(14)
C12 0.0497(14) 0.0645(15) 0.0509(15) 0.0219(12) 0.0107(12) 0.0114(12)

loop_
_geom_bond_atom_site_label_1
_geom_bond_atom_site_label_2
_geom_bond_distance
_geom_bond_site_symmetry_2
_geom_bond_publ_flag
O1 N1 1.219(2) . ?
O2 N1 1.228(2) . ?
O3 C2 1.213(3) . ?
N1 C5 1.481(3) . ?
C1 C2 1.480(3) . ?
C1 H1A 0.9600 . ?
C1 H1B 0.9600 . ?
C1 H1C 0.9600 . ?
C2 C3 1.507(3) . ?
C3 C4 1.524(3) . ?
C3 H3A 0.9700 . ?
C3 H3B 0.9700 . ?
C4 C5 1.490(3) . ?
C4 H4A 0.9700 . ?
C4 H4B 0.9700 . ?
C5 C6 1.329(3) . ?
C6 C7 1.461(3) . ?
C6 H6 0.9300 . ?
C7 C12 1.387(3) . ?
C7 C8 1.395(3) . ?
C8 C9 1.375(3) . ?
C8 H8 0.9300 . ?
C9 C10 1.375(3) . ?
C9 H9 0.9300 . ?
C10 C11 1.368(4) . ?
C10 H10 0.9300 . ?
C11 C12 1.374(3) . ?
C11 H11 0.9300 . ?
C12 H12 0.9300 . ?

loop_
_cod_related_entry_id
_cod_related_entry_database
_cod_related_entry_code
1 ChemSpider 28520202
